data_4112855
loop_
_publ_author_name
'Xuliang Dai'
'Timothy H. Warren'

_publ_contact_author 'Timothy H. Warren'
_publ_contact_author_email thw@georgetown.edu
_publ_section_title
;
 Discrete Bridging and Terminal Copper Carbenes in Copper-Catalyzed
 Cyclopropanation
;
_journal_name_full 'Journal of the American Chemical Society'
_journal_page_first 10085
_journal_page_last 10094
_journal_paper_doi 10.1021/ja047935q
_journal_volume 126
_journal_year 2004
_chemical_formula_sum 'C36 H39 Cu N2'
_chemical_formula_weight 563.27
_chemical_name_common {Me3NN]Cu=CPh2
_chemical_name_systematic
; 
 ? 
;
_space_group_IT_number 15
_symmetry_cell_setting monoclinic
_symmetry_space_group_name_Hall '-C 2yc'
_symmetry_space_group_name_H-M 'C 1 2/c 1'
_atom_sites_solution_hydrogens geom
_atom_sites_solution_primary direct
_atom_sites_solution_secondary difmap
_audit_creation_method SHELXL-97
_cell_angle_alpha 90.00
_cell_angle_beta 112.349(2)
_cell_angle_gamma 90.00
_cell_formula_units_Z 8
_cell_length_a 28.733(3)
_cell_length_b 11.8213(11)
_cell_length_c 19.6365(18)
_cell_measurement_reflns_used 5657
_cell_measurement_temperature 173(2)
_cell_measurement_theta_max 27.288
_cell_measurement_theta_min 2.242
_cell_volume 6168.8(10)
_computing_cell_refinement 'Bruker SMART'
_computing_data_collection 'Bruker SMART'
_computing_data_reduction 'Bruker SHELXTL'
_computing_molecular_graphics 'ORTEP-3 for Windows; Ferrugia L J (1997), J. Appl. Cryst. 30, 565'
_computing_publication_material 'Bruker SHELXTL'
_computing_structure_refinement 'SHELXL-97 (Sheldrick, 1997)'
_computing_structure_solution 'SHELXS-97 (Sheldrick, 1990)'
_diffrn_ambient_temperature 173(2)
_diffrn_measured_fraction_theta_full 0.999
_diffrn_measured_fraction_theta_max 0.999
_diffrn_radiation_monochromator graphite
_diffrn_radiation_source 'fine-focus sealed tube'
_diffrn_radiation_type MoK\a
_diffrn_radiation_wavelength 0.71073
_diffrn_reflns_av_R_equivalents 0.0665
_diffrn_reflns_av_sigmaI/netI 0.0606
_diffrn_reflns_limit_h_max 35
_diffrn_reflns_limit_h_min -35
_diffrn_reflns_limit_k_max 14
_diffrn_reflns_limit_k_min -14
_diffrn_reflns_limit_l_max 24
_diffrn_reflns_limit_l_min -24
_diffrn_reflns_number 24606
_diffrn_reflns_theta_full 26.00
_diffrn_reflns_theta_max 26.00
_diffrn_reflns_theta_min 1.53
_exptl_absorpt_coefficient_mu 0.734
_exptl_absorpt_correction_T_max 1.000
_exptl_absorpt_correction_T_min 0.901
_exptl_absorpt_correction_type multi-scan
_exptl_absorpt_process_details 'SADABS based on Blessing's method; Blessing, Acta Cryst. (1995) A51 33-38'
_exptl_crystal_colour violet
_exptl_crystal_density_diffrn 1.213
_exptl_crystal_description block
_exptl_crystal_F_000 2384
_exptl_crystal_size_max 0.32
_exptl_crystal_size_mid 0.20
_exptl_crystal_size_min 0.16
_refine_diff_density_max 0.394
_refine_diff_density_min -0.643
_refine_diff_density_rms 0.070
_refine_ls_extinction_coef none
_refine_ls_extinction_method none
_refine_ls_goodness_of_fit_ref 1.055
_refine_ls_hydrogen_treatment mixed
_refine_ls_matrix_type full
_refine_ls_number_parameters 360
_refine_ls_number_reflns 6062
_refine_ls_number_restraints 0
_refine_ls_restrained_S_all 1.055
_refine_ls_R_factor_all 0.0886
_refine_ls_R_factor_gt 0.0544
_refine_ls_shift/su_max 0.000
_refine_ls_shift/su_mean 0.000
_refine_ls_structure_factor_coef Fsqd
_refine_ls_weighting_details 'calc w=1/[\s^2^(Fo^2^)+(0.0804P)^2^+0.0000P] where P=(Fo^2^+2Fc^2^)/3'
_refine_ls_weighting_scheme calc
_refine_ls_wR_factor_gt 0.1377
_refine_ls_wR_factor_ref 0.1494
_reflns_number_gt 4198
_reflns_number_total 6062
_reflns_threshold_expression >2sigma(I)
_cod_data_source_file ja047935qsi20040409_091214.cif
_cod_data_source_block c:\papers\cu_cph~1\03125\sad
_cod_database_code 4112855

loop_
_symmetry_equiv_pos_as_xyz
'x, y, z'
'-x, y, -z+1/2'
'x+1/2, y+1/2, z'
'-x+1/2, y+1/2, -z+1/2'
'-x, -y, -z'
'x, -y, z-1/2'
'-x+1/2, -y+1/2, -z'
'x+1/2, -y+1/2, z-1/2'

loop_
_atom_site_label
_atom_site_type_symbol
_atom_site_fract_x
_atom_site_fract_y
_atom_site_fract_z
_atom_site_U_iso_or_equiv
_atom_site_adp_type
_atom_site_occupancy
_atom_site_symmetry_multiplicity
_atom_site_calc_flag
_atom_site_refinement_flags
Cu1 Cu 0.133670(15) 0.29749(3) 0.20616(2) 0.03055(15) Uani 1 1 d .
N2 N 0.09112(10) 0.1806(2) 0.14653(15) 0.0318(6) Uani 1 1 d .
N1 N 0.12405(10) 0.2597(2) 0.29442(14) 0.0312(6) Uani 1 1 d .
C12 C 0.08277(12) 0.1873(3) 0.07004(19) 0.0347(8) Uani 1 1 d .
C24 C 0.17003(12) 0.4104(3) 0.18551(16) 0.0326(8) Uani 1 1 d .
C6 C 0.14570(12) 0.3400(3) 0.35277(17) 0.0308(7) Uani 1 1 d .
C3 C 0.06602(12) 0.1058(3) 0.16999(19) 0.0345(8) Uani 1 1 d .
C25 C 0.22168(12) 0.3956(3) 0.19171(17) 0.0322(8) Uani 1 1 d .
C32 C 0.15254(14) 0.5783(3) 0.1021(2) 0.0419(9) Uani 1 1 d .
H32 H 0.1751 0.5497 0.0814 0.050 Uiso 1 1 calc R
C17 C 0.04863(13) 0.2670(3) 0.02640(19) 0.0360(8) Uani 1 1 d .
C31 C 0.14654(12) 0.5206(3) 0.15981(17) 0.0313(7) Uani 1 1 d .
C11 C 0.19761(13) 0.3398(3) 0.39213(18) 0.0382(8) Uani 1 1 d .
C16 C 0.04246(15) 0.2781(3) -0.0465(2) 0.0442(9) Uani 1 1 d .
H16 H 0.0189 0.3319 -0.0761 0.053 Uiso 1 1 calc R
C2 C 0.07049(13) 0.1002(3) 0.2433(2) 0.0391(9) Uani 1 1 d .
H2 H 0.0532 0.0394 0.2551 0.047 Uiso 1 1 calc R
C7 C 0.11566(14) 0.4248(3) 0.36438(19) 0.0372(8) Uani 1 1 d .
C1 C 0.09708(13) 0.1724(3) 0.30169(19) 0.0352(8) Uani 1 1 d .
C36 C 0.11443(14) 0.5684(3) 0.1906(2) 0.0419(9) Uani 1 1 d .
H36 H 0.1096 0.5309 0.2302 0.050 Uiso 1 1 calc R
C26 C 0.23961(15) 0.2873(3) 0.1860(2) 0.0457(9) Uani 1 1 d .
H26 H 0.2176 0.2242 0.1767 0.055 Uiso 1 1 calc R
C9 C 0.18995(19) 0.5152(3) 0.4506(2) 0.0549(11) Uani 1 1 d .
C13 C 0.11068(13) 0.1220(3) 0.0402(2) 0.0398(9) Uani 1 1 d .
C5 C 0.03054(15) 0.0249(3) 0.1156(2) 0.0514(10) Uani 1 1 d .
H5A H 0.0026 0.0673 0.0798 0.077 Uiso 1 1 calc R
H5B H 0.0174 -0.0289 0.1418 0.077 Uiso 1 1 calc R
H5C H 0.0486 -0.0162 0.0898 0.077 Uiso 1 1 calc R
C10 C 0.21878(15) 0.4295(3) 0.4409(2) 0.0480(10) Uani 1 1 d .
H10 H 0.2541 0.4307 0.4678 0.058 Uiso 1 1 calc R
C20 C 0.14830(15) 0.0357(3) 0.0861(2) 0.0582(12) Uani 1 1 d .
H20A H 0.1515 -0.0251 0.0542 0.087 Uiso 1 1 calc R
H20B H 0.1368 0.0041 0.1231 0.087 Uiso 1 1 calc R
H20C H 0.1811 0.0722 0.1107 0.087 Uiso 1 1 calc R
C14 C 0.10304(15) 0.1380(4) -0.0338(2) 0.0507(11) Uani 1 1 d .
H14 H 0.1222 0.0940 -0.0542 0.061 Uiso 1 1 calc R
C15 C 0.06927(16) 0.2140(3) -0.0783(2) 0.0497(10) Uani 1 1 d .
C21 C 0.01920(14) 0.3412(3) 0.0586(2) 0.0462(9) Uani 1 1 d .
H21A H -0.0069 0.3822 0.0188 0.069 Uiso 1 1 calc R
H21B H 0.0420 0.3955 0.0929 0.069 Uiso 1 1 calc R
H21C H 0.0034 0.2940 0.0848 0.069 Uiso 1 1 calc R
C19 C 0.23016(14) 0.2489(4) 0.3802(2) 0.0544(11) Uani 1 1 d .
H19A H 0.2175 0.1746 0.3870 0.082 Uiso 1 1 calc R
H19B H 0.2648 0.2582 0.4156 0.082 Uiso 1 1 calc R
H19C H 0.2295 0.2546 0.3300 0.082 Uiso 1 1 calc R
C4 C 0.09587(16) 0.1478(3) 0.3766(2) 0.0518(10) Uani 1 1 d .
H4A H 0.1304 0.1423 0.4132 0.078 Uiso 1 1 calc R
H4B H 0.0783 0.0761 0.3748 0.078 Uiso 1 1 calc R
H4C H 0.0782 0.2089 0.3904 0.078 Uiso 1 1 calc R
C30 C 0.25564(13) 0.4861(3) 0.2064(2) 0.0456(9) Uani 1 1 d .
H30 H 0.2442 0.5605 0.2097 0.055 Uiso 1 1 calc R
C34 C 0.09514(15) 0.7230(3) 0.1061(2) 0.0559(11) Uani 1 1 d .
H34 H 0.0777 0.7917 0.0877 0.067 Uiso 1 1 calc R
C18 C 0.05966(14) 0.4267(3) 0.3218(2) 0.0510(10) Uani 1 1 d .
H18A H 0.0447 0.4886 0.3398 0.077 Uiso 1 1 calc R
H18B H 0.0451 0.3546 0.3284 0.077 Uiso 1 1 calc R
H18C H 0.0527 0.4382 0.2694 0.077 Uiso 1 1 calc R
C35 C 0.08970(15) 0.6685(3) 0.1647(2) 0.0519(10) Uani 1 1 d .
H35 H 0.0688 0.7003 0.1872 0.062 Uiso 1 1 calc R
C27 C 0.28922(17) 0.2712(4) 0.1938(2) 0.0628(13) Uani 1 1 d .
H27 H 0.3009 0.1979 0.1882 0.075 Uiso 1 1 calc R
C8 C 0.13882(17) 0.5106(3) 0.4144(2) 0.0479(10) Uani 1 1 d .
H8 H 0.1186 0.5674 0.4237 0.057 Uiso 1 1 calc R
C23 C 0.0617(2) 0.2257(4) -0.1577(2) 0.0755(15) Uani 1 1 d .
H23A H 0.0887 0.2724 -0.1619 0.113 Uiso 1 1 calc R
H23B H 0.0292 0.2617 -0.1847 0.113 Uiso 1 1 calc R
H23C H 0.0624 0.1507 -0.1786 0.113 Uiso 1 1 calc R
C33 C 0.12617(16) 0.6766(3) 0.0744(2) 0.0550(11) Uani 1 1 d .
H33 H 0.1294 0.7126 0.0332 0.066 Uiso 1 1 calc R
C28 C 0.32151(17) 0.3627(5) 0.2097(3) 0.0719(14) Uani 1 1 d .
H28 H 0.3557 0.3514 0.2162 0.086 Uiso 1 1 calc R
C29 C 0.30516(15) 0.4693(4) 0.2162(2) 0.0640(13) Uani 1 1 d .
H29 H 0.3279 0.5313 0.2274 0.077 Uiso 1 1 calc R
C22 C 0.2139(2) 0.6143(4) 0.5010(3) 0.0872(18) Uani 1 1 d .
H22A H 0.2245 0.6715 0.4737 0.131 Uiso 1 1 calc R
H22B H 0.2433 0.5879 0.5430 0.131 Uiso 1 1 calc R
H22C H 0.1894 0.6477 0.5188 0.131 Uiso 1 1 calc R

loop_
_atom_site_aniso_label
_atom_site_aniso_U_11
_atom_site_aniso_U_22
_atom_site_aniso_U_33
_atom_site_aniso_U_23
_atom_site_aniso_U_13
_atom_site_aniso_U_12
Cu1 0.0310(2) 0.0285(2) 0.0333(2) -0.00041(18) 0.01364(18) -0.00598(18)
N2 0.0321(15) 0.0246(14) 0.0425(17) -0.0054(12) 0.0183(13) -0.0057(12)
N1 0.0320(15) 0.0289(14) 0.0340(15) 0.0014(12) 0.0143(13) -0.0022(12)
C12 0.0340(19) 0.0302(19) 0.044(2) -0.0120(15) 0.0192(16) -0.0127(15)
C24 0.039(2) 0.0349(19) 0.0221(16) -0.0050(14) 0.0098(15) -0.0061(15)
C6 0.0382(19) 0.0278(17) 0.0284(17) 0.0025(14) 0.0150(15) -0.0056(15)
C3 0.0268(17) 0.0276(18) 0.052(2) -0.0011(16) 0.0180(16) 0.0004(14)
C25 0.0322(18) 0.039(2) 0.0272(17) 0.0072(15) 0.0136(15) -0.0011(15)
C32 0.042(2) 0.042(2) 0.043(2) 0.0069(17) 0.0166(17) -0.0023(17)
C17 0.0307(19) 0.040(2) 0.037(2) -0.0092(16) 0.0131(16) -0.0082(15)
C31 0.0312(18) 0.0319(18) 0.0293(17) -0.0052(14) 0.0098(14) -0.0066(14)
C11 0.040(2) 0.046(2) 0.0274(18) 0.0031(16) 0.0122(16) -0.0027(17)
C16 0.045(2) 0.046(2) 0.040(2) -0.0065(17) 0.0148(18) -0.0103(18)
C2 0.036(2) 0.0279(18) 0.059(2) 0.0047(17) 0.0243(18) -0.0062(15)
C7 0.048(2) 0.035(2) 0.0355(19) 0.0066(16) 0.0240(17) 0.0038(17)
C1 0.0357(19) 0.0285(18) 0.046(2) 0.0052(15) 0.0206(17) 0.0005(15)
C36 0.040(2) 0.045(2) 0.042(2) -0.0041(17) 0.0167(17) -0.0092(18)
C26 0.053(2) 0.044(2) 0.044(2) 0.0130(18) 0.0229(19) 0.0062(19)
C9 0.087(3) 0.042(2) 0.035(2) -0.0037(18) 0.023(2) -0.019(2)
C13 0.035(2) 0.0345(19) 0.052(2) -0.0160(17) 0.0185(17) -0.0082(16)
C5 0.051(2) 0.038(2) 0.068(3) -0.017(2) 0.026(2) -0.0161(19)
C10 0.047(2) 0.061(3) 0.036(2) 0.0008(19) 0.0146(18) -0.017(2)
C20 0.056(3) 0.044(2) 0.083(3) -0.017(2) 0.035(2) 0.003(2)
C14 0.052(2) 0.053(3) 0.061(3) -0.030(2) 0.037(2) -0.015(2)
C15 0.061(3) 0.051(3) 0.044(2) -0.017(2) 0.028(2) -0.020(2)
C21 0.043(2) 0.049(2) 0.046(2) -0.0020(18) 0.0170(18) 0.0069(19)
C19 0.038(2) 0.068(3) 0.052(2) 0.001(2) 0.0109(19) 0.012(2)
C4 0.066(3) 0.045(2) 0.053(2) 0.0130(19) 0.032(2) -0.005(2)
C30 0.034(2) 0.048(2) 0.050(2) 0.0087(19) 0.0107(17) -0.0040(17)
C34 0.046(2) 0.041(2) 0.069(3) 0.003(2) 0.009(2) 0.0058(19)
C18 0.049(2) 0.052(2) 0.062(3) 0.009(2) 0.033(2) 0.0150(19)
C35 0.048(2) 0.048(2) 0.060(3) -0.013(2) 0.020(2) 0.001(2)
C27 0.061(3) 0.060(3) 0.074(3) 0.023(2) 0.032(3) 0.025(2)
C8 0.074(3) 0.038(2) 0.042(2) 0.0023(18) 0.034(2) 0.008(2)
C23 0.098(4) 0.087(4) 0.051(3) -0.022(3) 0.038(3) -0.021(3)
C33 0.054(3) 0.048(2) 0.061(3) 0.022(2) 0.020(2) 0.002(2)
C28 0.040(3) 0.097(4) 0.080(3) 0.037(3) 0.025(2) 0.012(3)
C29 0.033(2) 0.079(3) 0.075(3) 0.017(3) 0.014(2) -0.008(2)
C22 0.147(5) 0.056(3) 0.056(3) -0.013(2) 0.036(3) -0.038(3)

loop_
_atom_type_symbol
_atom_type_description
_atom_type_scat_dispersion_real
_atom_type_scat_dispersion_imag
_atom_type_scat_source
C C 0.0033 0.0016 'International Tables Vol C Tables 4.2.6.8 and 6.1.1.4'
H H 0.0000 0.0000 'International Tables Vol C Tables 4.2.6.8 and 6.1.1.4'
N N 0.0061 0.0033 'International Tables Vol C Tables 4.2.6.8 and 6.1.1.4'
Cu Cu 0.3201 1.2651 'International Tables Vol C Tables 4.2.6.8 and 6.1.1.4'

loop_
_geom_angle_atom_site_label_1
_geom_angle_atom_site_label_2
_geom_angle_atom_site_label_3
_geom_angle
C24 Cu1 N1 131.51(12)
C24 Cu1 N2 132.33(13)
N1 Cu1 N2 96.14(11)
C3 N2 C12 120.3(3)
C3 N2 Cu1 124.8(2)
C12 N2 Cu1 114.5(2)
C1 N1 C6 121.4(3)
C1 N1 Cu1 124.8(2)
C6 N1 Cu1 113.7(2)
C13 C12 C17 119.9(3)
C13 C12 N2 121.2(3)
C17 C12 N2 118.7(3)
C25 C24 C31 117.3(3)
C25 C24 Cu1 122.9(2)
C31 C24 Cu1 119.8(2)
C11 C6 C7 120.5(3)
C11 C6 N1 119.3(3)
C7 C6 N1 119.9(3)
N2 C3 C2 122.6(3)
N2 C3 C5 119.1(3)
C2 C3 C5 118.2(3)
C26 C25 C30 117.7(3)
C26 C25 C24 119.9(3)
C30 C25 C24 122.3(3)
C33 C32 C31 121.0(4)
C16 C17 C12 119.0(3)
C16 C17 C21 120.4(3)
C12 C17 C21 120.6(3)
C32 C31 C36 117.4(3)
C32 C31 C24 122.3(3)
C36 C31 C24 120.2(3)
C6 C11 C10 118.1(3)
C6 C11 C19 120.9(3)
C10 C11 C19 120.9(3)
C17 C16 C15 122.8(4)
C3 C2 C1 128.5(3)
C8 C7 C6 118.6(3)
C8 C7 C18 120.3(3)
C6 C7 C18 121.1(3)
N1 C1 C2 123.0(3)
N1 C1 C4 118.9(3)
C2 C1 C4 118.1(3)
C35 C36 C31 121.4(4)
C27 C26 C25 120.7(4)
C10 C9 C8 119.0(4)
C10 C9 C22 120.9(5)
C8 C9 C22 120.0(5)
C12 C13 C14 118.3(4)
C12 C13 C20 121.3(3)
C14 C13 C20 120.4(3)
C9 C10 C11 121.8(4)
C15 C14 C13 123.1(3)
C14 C15 C16 116.9(4)
C14 C15 C23 120.8(4)
C16 C15 C23 122.3(4)
C29 C30 C25 121.4(4)
C35 C34 C33 119.2(4)
C36 C35 C34 120.3(4)
C28 C27 C26 119.4(4)
C9 C8 C7 121.8(4)
C34 C33 C32 120.6(4)
C29 C28 C27 121.2(4)
C28 C29 C30 119.6(4)

loop_
_geom_bond_atom_site_label_1
_geom_bond_atom_site_label_2
_geom_bond_distance
Cu1 C24 1.833(3)
Cu1 N1 1.909(3)
Cu1 N2 1.920(3)
N2 C3 1.329(4)
N2 C12 1.430(4)
N1 C1 1.330(4)
N1 C6 1.435(4)
C12 C13 1.393(5)
C12 C17 1.395(5)
C24 C25 1.453(5)
C24 C31 1.465(4)
C6 C11 1.395(5)
C6 C7 1.397(5)
C3 C2 1.398(5)
C3 C5 1.505(5)
C25 C26 1.400(5)
C25 C30 1.401(5)
C32 C33 1.381(5)
C32 C31 1.388(5)
C17 C16 1.380(5)
C17 C21 1.513(5)
C31 C36 1.400(5)
C11 C10 1.403(5)
C11 C19 1.501(5)
C16 C15 1.387(5)
C2 C1 1.400(5)
C7 C8 1.393(5)
C7 C18 1.505(5)
C1 C4 1.514(5)
C36 C35 1.375(5)
C26 C27 1.388(6)
C9 C10 1.368(6)
C9 C8 1.368(6)
C9 C22 1.519(6)
C13 C14 1.398(5)
C13 C20 1.510(5)
C14 C15 1.366(6)
C15 C23 1.497(6)
C30 C29 1.376(5)
C34 C35 1.378(6)
C34 C33 1.380(6)
C27 C28 1.381(7)
C28 C29 1.368(7)
